data_1525554
loop_
_publ_author_name
'Alberti, A.'
'Vezzalini, G.'
'Quartieri, S.'
'Bordiga, S.'
'Cruciani, G.'

_publ_section_title
;
 Rehydration mechanisms in zeolites: reversibility of T - O - T breaking
 and of tetrahedral cation migration in brewsterite
;
_journal_name_full 'Microporous and Mesoporous Materials'
_journal_page_first 277
_journal_page_last 287
_journal_volume 42
_journal_year 2001
_chemical_formula_sum 'Al4 Ba0.274 H19.576 O41.982 Si12 Sr1.838'
_chemical_name_systematic
;
(Ba0.274 Sr1.838) (Al4 Si12 O32) O0.194 (H2 O)9.788
;
_space_group_IT_number 11
_symmetry_space_group_name_Hall '-P 2yb'
_symmetry_space_group_name_H-M 'P 1 21/m 1'
_cell_angle_alpha 90
_cell_angle_beta 94.18
_cell_angle_gamma 90
_cell_formula_units_Z 1
_cell_length_a 6.757
_cell_length_b 17.513
_cell_length_c 7.737
_cell_volume 913.125
_citation_journal_id_ASTM MIMMFJ
_cod_data_source_file Alberti_MIMMFJ_2001_1769.cif
_cod_data_source_block H19.576Al4Ba0.274O41.982Si12Sr1.838
_cod_original_cell_volume 913.1251
_cod_original_formula_sum 'H19.576 Al4 Ba0.274 O41.982 Si12 Sr1.838'
_cod_database_code 1525554

loop_
_symmetry_equiv_pos_as_xyz
x,y,z
-x,y+1/2,-z
-x,-y,-z
x,-y-1/2,z

loop_
_atom_site_label
_atom_site_type_symbol
_atom_site_fract_x
_atom_site_fract_y
_atom_site_fract_z
_atom_site_occupancy
_atom_site_U_iso_or_equiv
O10 O-2 0.5804 0.25 0.5136 1 0.0
Sr1 Sr+2 0.25 0.25 0.1758 0.919 0.0
O11 O-2 0.0667 0.25 0.4723 1 0.0
O7 O-2 0.3855 0.9903 0.7971 1 0.0
O3 O-2 0.7811 0.1195 0.5475 1 0.0
Al5 Al+3 0.9065 0.0514 0.6416 0.25 0.0
O8 O-2 0.204 0.25 0.868 0.097 0.0
Si2 Si+4 0.266 0.155 0.826 0.073 0.0
O12 O-2 0.9285 0.1491 0.1592 1 0.0
O9 O-2 0 0 0.5 1 0.0
Si4 Si+4 0.5564 0.1585 0.5341 0.75 0.0
Al2 Al+3 0.266 0.155 0.826 0.024 0.0
O6 O-2 0.2254 -0.0009 0.2426 1 0.0
O14 O-2 0.0706 0.25 0.8681 0.894 0.0
Al4 Al+3 0.5564 0.1585 0.5341 0.25 0.0
Si1 Si+4 0.3185 0.0799 0.8211 0.677 0.0
Al3 Al+3 0.407 0.059 0.2089 0.25 0.0
O4 O-2 0.4443 0.1401 0.7098 1 0.0
Ba1 Ba+2 0.25 0.25 0.1758 0.137 0.0
O13 O-2 0.5874 0.25 0.0235 1 0.0
O5 O-2 0.079 0.0895 0.7636 1 0.0
Si3 Si+4 0.407 0.059 0.2089 0.75 0.0
Al1 Al+3 0.3185 0.0799 0.8211 0.226 0.0
O2 O-2 0.4269 0.1282 0.3585 1 0.0
O1 O-2 0.3467 0.1065 0.0253 1 0.0
Si5 Si+4 0.9065 0.0514 0.6416 0.75 0.0
